data_7008419
loop_
_publ_author_name
'Shatruk, Mikhail'
'Chouai, Abdellatif'
'Prosvirin, Andrey V.'
'Dunbar, Kim R.'

_publ_section_title
;
 Structural and magnetic properties of iron(II) complexes with
 1,4,5,8,9,12-hexaazatriphenylene (HAT).
;
_journal_issue 11
_journal_name_full 'Dalton transactions (Cambridge, England : 2003)'
_journal_page_first 1897
_journal_page_last 1902
_journal_paper_doi 10.1039/b502567b
_journal_year 2005
_chemical_formula_sum 'C12 H22 Fe2 N6 O16 S2'
_chemical_formula_weight 682.18
_chemical_name_systematic
;
?
;
_space_group_IT_number 14
_symmetry_cell_setting monoclinic
_symmetry_space_group_name_Hall '-P 2ybc'
_symmetry_space_group_name_H-M 'P 1 21/c 1'
_atom_sites_solution_hydrogens geom
_atom_sites_solution_primary direct
_atom_sites_solution_secondary difmap
_audit_creation_method SHELXL-97
_cell_angle_alpha 90.00
_cell_angle_beta 90.952(5)
_cell_angle_gamma 90.00
_cell_formula_units_Z 4
_cell_length_a 6.4492(5)
_cell_length_b 25.388(2)
_cell_length_c 14.1833(11)
_cell_measurement_temperature 273(2)
_cell_volume 2321.9(3)
_computing_cell_refinement 'SMART (Bruker, 1996)'
_computing_data_collection 'SMART (Bruker, 1996)'
_computing_data_reduction 'SAINT (Bruker, 1996)'
_computing_molecular_graphics 'XSEED (Barbour, 2001)'
_computing_publication_material 'XSEED (Barbour, 2001)'
_computing_structure_refinement 'SHELXL-97 (Sheldrick, 1997)'
_computing_structure_solution 'SHELXS-97 (Sheldrick, 1990)'
_diffrn_ambient_temperature 273(2)
_diffrn_measured_fraction_theta_full 0.980
_diffrn_measured_fraction_theta_max 0.980
_diffrn_measurement_device_type 'Bruker GADDS'
_diffrn_measurement_method 'profile data from \w scans'
_diffrn_radiation_monochromator graphite
_diffrn_radiation_source 'fine-focus sealed tube'
_diffrn_radiation_type CuK\a
_diffrn_radiation_wavelength 1.54178
_diffrn_reflns_av_R_equivalents 0.0832
_diffrn_reflns_av_sigmaI/netI 0.0639
_diffrn_reflns_limit_h_max 7
_diffrn_reflns_limit_h_min -7
_diffrn_reflns_limit_k_max 27
_diffrn_reflns_limit_k_min -28
_diffrn_reflns_limit_l_max 14
_diffrn_reflns_limit_l_min -15
_diffrn_reflns_number 18627
_diffrn_reflns_theta_full 59.10
_diffrn_reflns_theta_max 59.10
_diffrn_reflns_theta_min 3.48
_exptl_absorpt_coefficient_mu 12.564
_exptl_absorpt_correction_type empirical
_exptl_absorpt_process_details 'SADABS (Sheldrick, 1996)'
_exptl_crystal_colour purple
_exptl_crystal_density_diffrn 1.951
_exptl_crystal_density_meas ?
_exptl_crystal_density_method .
_exptl_crystal_description plate
_exptl_crystal_F_000 1392
_exptl_crystal_size_max 0.36
_exptl_crystal_size_mid 0.15
_exptl_crystal_size_min 0.02
_refine_diff_density_max 0.520
_refine_diff_density_min -0.799
_refine_diff_density_rms 0.122
_refine_ls_extinction_method none
_refine_ls_goodness_of_fit_ref 1.062
_refine_ls_hydrogen_treatment mixed
_refine_ls_matrix_type full
_refine_ls_number_parameters 376
_refine_ls_number_reflns 3285
_refine_ls_number_restraints 24
_refine_ls_restrained_S_all 1.059
_refine_ls_R_factor_all 0.0658
_refine_ls_R_factor_gt 0.0443
_refine_ls_shift/su_max 0.005
_refine_ls_shift/su_mean 0.000
_refine_ls_structure_factor_coef Fsqd
_refine_ls_weighting_details 'calc w=1/[\s^2^(Fo^2^)+(0.0631P)^2^+0.0000P] where P=(Fo^2^+2Fc^2^)/3'
_refine_ls_weighting_scheme calc
_refine_ls_wR_factor_gt 0.1023
_refine_ls_wR_factor_ref 0.1144
_reflns_number_gt 2518
_reflns_number_total 3285
_reflns_threshold_expression >2sigma(I)
_cod_data_source_file b502567b.txt
_cod_data_source_block d:\mike\X-ray\ms035\msii48
_cod_original_cell_volume 2322.0(3)
_cod_database_code 7008419

loop_
_symmetry_equiv_pos_as_xyz
'x, y, z'
'-x, y+1/2, -z+1/2'
'-x, -y, -z'
'x, -y-1/2, z-1/2'

loop_
_atom_site_label
_atom_site_type_symbol
_atom_site_fract_x
_atom_site_fract_y
_atom_site_fract_z
_atom_site_U_iso_or_equiv
_atom_site_adp_type
_atom_site_occupancy
_atom_site_symmetry_multiplicity
_atom_site_calc_flag
_atom_site_refinement_flags
_atom_site_disorder_assembly
_atom_site_disorder_group
Fe1 Fe 0.04906(8) 0.32414(2) 0.88263(4) 0.01068(15) Uani 1 1 d . . .
Fe2 Fe 0.25412(8) 0.54698(2) 0.58968(4) 0.00970(14) Uani 1 1 d . . .
S1 S -0.49140(14) 0.27349(3) 0.59910(6) 0.0113(2) Uani 1 1 d . . .
S2 S -0.25437(13) 0.52086(3) 0.61088(6) 0.0104(2) Uani 1 1 d . . .
O1 O -0.7138(4) 0.28169(10) 0.57931(17) 0.0163(7) Uani 1 1 d . . .
O2 O -0.4110(4) 0.23370(9) 0.53284(17) 0.0142(6) Uani 1 1 d . . .
O3 O -0.3770(4) 0.32318(10) 0.58755(18) 0.0202(7) Uani 1 1 d . . .
O4 O -0.4636(4) 0.25435(10) 0.69745(17) 0.0159(7) Uani 1 1 d . . .
O5 O -0.3060(4) 0.49892(9) 0.70212(16) 0.0136(6) Uani 1 1 d . . .
O6 O -0.0683(4) 0.55416(9) 0.61878(18) 0.0159(7) Uani 1 1 d . . .
O7 O -0.2149(4) 0.47725(9) 0.54492(17) 0.0166(7) Uani 1 1 d . . .
O8 O -0.4234(4) 0.55538(9) 0.57344(17) 0.0154(7) Uani 1 1 d . . .
O9 O 0.2222(4) 0.62920(9) 0.56659(17) 0.0149(6) Uani 1 1 d D . .
O10 O -0.0083(4) 0.28384(10) 1.00466(18) 0.0188(7) Uani 1 1 d D . .
O11 O -0.2442(4) 0.36097(10) 0.89204(17) 0.0162(7) Uani 1 1 d D . .
O12 O -0.0675(4) 0.27293(9) 0.77972(18) 0.0172(7) Uani 1 1 d D . .
O13 O 0.3437(4) 0.28811(10) 0.87041(17) 0.0167(7) Uani 1 1 d D . .
O1S O -0.3940(4) 0.39502(9) 0.73115(17) 0.0167(7) Uani 1 1 d D . .
O2S O 0.1794(4) 0.31047(9) 1.23660(18) 0.0197(7) Uani 1 1 d D . .
O3S O -0.7981(4) 0.34240(10) 0.42288(18) 0.0214(7) Uani 1 1 d D . .
N1 N 0.1687(4) 0.39329(11) 0.9680(2) 0.0094(7) Uani 1 1 d . . .
N2 N 0.1316(4) 0.38453(11) 0.7781(2) 0.0095(8) Uani 1 1 d . . .
N3 N 0.2221(4) 0.47073(11) 0.6624(2) 0.0079(7) Uani 1 1 d . . .
N4 N 0.2946(4) 0.56651(11) 0.7409(2) 0.0107(8) Uani 1 1 d . . .
N5 N 0.3107(5) 0.57988(12) 0.9366(2) 0.0154(8) Uani 1 1 d . . .
N6 N 0.2510(4) 0.49123(12) 1.0528(2) 0.0124(8) Uani 1 1 d . . .
C1 C 0.2175(5) 0.44812(14) 1.1027(3) 0.0137(10) Uani 1 1 d . . .
H1 H 0.2209 0.4504 1.1681 0.016 Uiso 1 1 calc R . .
C2 C 0.1770(5) 0.39906(14) 1.0608(2) 0.0113(9) Uani 1 1 d . . .
H2 H 0.1556 0.3699 1.0991 0.014 Uiso 1 1 calc R . .
C3 C 0.1211(5) 0.38152(14) 0.6851(3) 0.0120(9) Uani 1 1 d . . .
H3 H 0.0799 0.3500 0.6573 0.014 Uiso 1 1 calc R . .
C4 C 0.1698(5) 0.42435(14) 0.6269(3) 0.0108(9) Uani 1 1 d . . .
H4 H 0.1653 0.4200 0.5618 0.013 Uiso 1 1 calc R . .
C5 C 0.3276(5) 0.61327(14) 0.7798(3) 0.0125(10) Uani 1 1 d . . .
H5 H 0.3463 0.6425 0.7414 0.015 Uiso 1 1 calc R . .
C6 C 0.3346(5) 0.61918(14) 0.8774(3) 0.0123(9) Uani 1 1 d . . .
H6 H 0.3575 0.6527 0.9020 0.015 Uiso 1 1 calc R . .
C7 C 0.2463(5) 0.48589(14) 0.9581(3) 0.0111(9) Uani 1 1 d U . .
C8 C 0.2030(5) 0.43741(13) 0.9160(2) 0.0092(8) Uiso 1 1 d U . .
C9 C 0.1889(5) 0.43182(14) 0.8149(3) 0.0099(9) Uani 1 1 d . . .
C10 C 0.2282(5) 0.47485(13) 0.7581(2) 0.0084(8) Uiso 1 1 d U . .
C11 C 0.2703(5) 0.52563(13) 0.7996(2) 0.0096(8) Uiso 1 1 d U . .
C12 C 0.2757(5) 0.53184(14) 0.8975(3) 0.0118(9) Uani 1 1 d . . .
H9A H 0.286(3) 0.6466(10) 0.5173(13) 0.014 Uiso 1 1 d D . .
H10A H 0.082(2) 0.2613(9) 1.033(2) 0.014 Uiso 1 1 d D . .
H11A H -0.284(5) 0.3745(10) 0.8356(9) 0.014 Uiso 1 1 d D . .
H12A H 0.019(2) 0.2463(8) 0.763(2) 0.014 Uiso 1 1 d D . .
H13A H 0.403(4) 0.2828(13) 0.8129(8) 0.014 Uiso 1 1 d D . .
H9B H 0.088(2) 0.6399(12) 0.5748(18) 0.014 Uiso 1 1 d D . .
H10B H -0.1442(18) 0.2789(11) 1.019(2) 0.014 Uiso 1 1 d D . .
H11B H -0.245(5) 0.3845(8) 0.9414(10) 0.014 Uiso 1 1 d D . .
H12B H -0.198(2) 0.2699(11) 0.755(2) 0.014 Uiso 1 1 d D . .
H13B H 0.428(3) 0.2833(13) 0.9205(10) 0.014 Uiso 1 1 d D . .
H1S H -0.380(5) 0.3727(6) 0.6820(13) 0.014 Uiso 1 1 d D . .
H2S H -0.355(5) 0.4288(5) 0.7217(19) 0.014 Uiso 1 1 d D . .
H3S H 0.285(3) 0.2877(8) 1.2206(16) 0.014 Uiso 1 1 d D . .
H4S H 0.201(4) 0.3241(9) 1.2960(11) 0.014 Uiso 1 1 d D . .
H5S H -0.733(4) 0.3736(5) 0.4204(18) 0.014 Uiso 1 1 d D . .
H6S H -0.762(5) 0.3226(7) 0.4751(13) 0.014 Uiso 1 1 d D . .

loop_
_atom_site_aniso_label
_atom_site_aniso_U_11
_atom_site_aniso_U_22
_atom_site_aniso_U_33
_atom_site_aniso_U_23
_atom_site_aniso_U_13
_atom_site_aniso_U_12
Fe1 0.0087(3) 0.0111(3) 0.0124(3) 0.0009(2) 0.0016(3) -0.0011(2)
Fe2 0.0073(3) 0.0112(3) 0.0107(3) -0.0006(2) 0.0019(3) 0.0003(2)
S1 0.0104(4) 0.0124(4) 0.0112(5) -0.0005(4) 0.0011(4) -0.0008(4)
S2 0.0066(4) 0.0134(4) 0.0113(5) -0.0005(4) -0.0004(4) 0.0000(4)
O1 0.0098(13) 0.0234(14) 0.0156(14) -0.0035(11) -0.0011(12) 0.0026(11)
O2 0.0145(13) 0.0136(13) 0.0144(13) -0.0064(11) 0.0012(12) 0.0019(11)
O3 0.0264(15) 0.0177(14) 0.0167(14) -0.0049(12) 0.0025(13) -0.0080(12)
O4 0.0130(13) 0.0229(14) 0.0118(14) 0.0021(11) 0.0014(12) -0.0030(12)
O5 0.0173(14) 0.0139(12) 0.0095(13) 0.0009(11) 0.0019(12) 0.0018(11)
O6 0.0043(12) 0.0139(13) 0.0295(15) -0.0008(12) -0.0013(12) -0.0004(11)
O7 0.0216(14) 0.0168(13) 0.0115(13) -0.0035(11) 0.0002(12) 0.0052(12)
O8 0.0110(13) 0.0169(13) 0.0182(14) 0.0023(11) 0.0004(12) 0.0024(11)
O9 0.0136(13) 0.0132(13) 0.0182(14) 0.0038(11) 0.0045(12) 0.0045(11)
O10 0.0096(13) 0.0245(14) 0.0224(15) 0.0095(12) 0.0025(12) 0.0029(12)
O11 0.0176(14) 0.0194(13) 0.0116(13) -0.0016(11) -0.0005(12) -0.0002(12)
O12 0.0101(13) 0.0172(13) 0.0242(15) -0.0070(12) -0.0033(13) 0.0003(11)
O13 0.0130(13) 0.0237(14) 0.0136(13) -0.0022(12) 0.0034(12) 0.0026(12)
O1S 0.0180(14) 0.0139(13) 0.0183(14) -0.0028(12) 0.0009(12) -0.0014(12)
O2S 0.0252(15) 0.0175(14) 0.0167(14) -0.0007(12) 0.0032(13) 0.0033(12)
O3S 0.0296(16) 0.0121(13) 0.0227(15) 0.0041(12) 0.0001(14) 0.0022(12)
N1 0.0043(15) 0.0145(15) 0.0093(16) 0.0012(13) 0.0013(14) 0.0022(13)
N2 0.0060(15) 0.0103(15) 0.0121(16) -0.0023(13) 0.0011(14) -0.0001(13)
N3 0.0030(14) 0.0133(15) 0.0074(15) -0.0023(13) 0.0030(13) 0.0011(13)
N4 0.0073(15) 0.0123(15) 0.0126(16) -0.0009(13) 0.0005(14) 0.0010(13)
N5 0.0137(17) 0.0153(16) 0.0174(17) -0.0016(14) 0.0033(15) -0.0011(14)
N6 0.0065(16) 0.0213(17) 0.0094(16) -0.0012(14) 0.0038(14) -0.0009(14)
C1 0.0108(19) 0.019(2) 0.012(2) 0.0028(17) 0.0069(17) 0.0006(17)
C2 0.0083(18) 0.0152(19) 0.0105(19) 0.0045(16) 0.0015(17) -0.0001(16)
C3 0.0105(19) 0.0129(19) 0.013(2) -0.0047(16) 0.0020(17) 0.0014(16)
C4 0.0103(19) 0.0169(19) 0.0051(18) -0.0027(16) -0.0010(17) 0.0038(16)
C5 0.0105(19) 0.0090(18) 0.018(2) 0.0025(16) 0.0009(18) 0.0006(16)
C6 0.0086(18) 0.0136(19) 0.015(2) -0.0049(16) -0.0017(17) 0.0013(16)
C7 0.0062(19) 0.0150(19) 0.012(2) 0.0005(16) 0.0020(17) 0.0025(16)
C9 0.0016(17) 0.0150(19) 0.0129(19) -0.0005(16) -0.0017(17) 0.0014(16)
C12 0.0021(18) 0.019(2) 0.015(2) 0.0008(17) -0.0006(17) 0.0016(16)

loop_
_atom_type_symbol
_atom_type_description
_atom_type_scat_dispersion_real
_atom_type_scat_dispersion_imag
_atom_type_scat_source
C C 0.0181 0.0091 'International Tables Vol C Tables 4.2.6.8 and 6.1.1.4'
H H 0.0000 0.0000 'International Tables Vol C Tables 4.2.6.8 and 6.1.1.4'
N N 0.0311 0.0180 'International Tables Vol C Tables 4.2.6.8 and 6.1.1.4'
O O 0.0492 0.0322 'International Tables Vol C Tables 4.2.6.8 and 6.1.1.4'
S S 0.3331 0.5567 'International Tables Vol C Tables 4.2.6.8 and 6.1.1.4'
Fe Fe -1.1336 3.1974 'International Tables Vol C Tables 4.2.6.8 and 6.1.1.4'

loop_
_geom_angle_atom_site_label_1
_geom_angle_atom_site_label_2
_geom_angle_atom_site_label_3
_geom_angle
_geom_angle_site_symmetry_1
_geom_angle_site_symmetry_3
_geom_angle_publ_flag
O10 Fe1 O12 102.23(10) . . ?
O10 Fe1 O11 89.62(10) . . ?
O12 Fe1 O11 90.43(10) . . ?
O10 Fe1 O13 91.62(10) . . ?
O12 Fe1 O13 89.25(10) . . ?
O11 Fe1 O13 178.76(10) . . ?
O10 Fe1 N2 164.64(11) . . ?
O12 Fe1 N2 92.93(10) . . ?
O11 Fe1 N2 87.77(10) . . ?
O13 Fe1 N2 91.05(10) . . ?
O10 Fe1 N1 90.01(10) . . ?
O12 Fe1 N1 167.06(10) . . ?
O11 Fe1 N1 85.43(10) . . ?
O13 Fe1 N1 94.62(10) . . ?
N2 Fe1 N1 74.69(10) . . ?
O7 Fe2 O8 92.06(10) 3_566 1_655 ?
O7 Fe2 O9 98.26(10) 3_566 . ?
O8 Fe2 O9 88.69(9) 1_655 . ?
O7 Fe2 O6 95.84(10) 3_566 . ?
O8 Fe2 O6 168.23(10) 1_655 . ?
O9 Fe2 O6 81.57(9) . . ?
O7 Fe2 N3 99.43(10) 3_566 . ?
O8 Fe2 N3 103.90(10) 1_655 . ?
O9 Fe2 N3 157.83(10) . . ?
O6 Fe2 N3 83.42(10) . . ?
O7 Fe2 N4 175.16(10) 3_566 . ?
O8 Fe2 N4 88.99(10) 1_655 . ?
O9 Fe2 N4 86.49(10) . . ?
O6 Fe2 N4 83.87(10) . . ?
N3 Fe2 N4 75.74(10) . . ?
O1 S1 O3 110.26(15) . . ?
O1 S1 O2 109.04(14) . . ?
O3 S1 O2 109.45(15) . . ?
O1 S1 O4 109.12(15) . . ?
O3 S1 O4 109.38(15) . . ?
O2 S1 O4 109.58(14) . . ?
O5 S2 O6 110.57(15) . . ?
O5 S2 O7 108.78(14) . . ?
O6 S2 O7 109.31(15) . . ?
O5 S2 O8 111.47(14) . . ?
O6 S2 O8 106.27(14) . . ?
O7 S2 O8 110.41(15) . . ?
S2 O6 Fe2 137.08(15) . . ?
S2 O7 Fe2 144.01(16) . 3_566 ?
S2 O8 Fe2 128.26(15) . 1_455 ?
C2 N1 C8 116.3(3) . . ?
C2 N1 Fe1 128.7(2) . . ?
C8 N1 Fe1 113.9(2) . . ?
C3 N2 C9 116.4(3) . . ?
C3 N2 Fe1 128.5(2) . . ?
C9 N2 Fe1 115.1(2) . . ?
C4 N3 C10 116.8(3) . . ?
C4 N3 Fe2 129.0(2) . . ?
C10 N3 Fe2 113.4(2) . . ?
C5 N4 C11 117.0(3) . . ?
C5 N4 Fe2 128.3(2) . . ?
C11 N4 Fe2 114.5(2) . . ?
C6 N5 C12 116.2(3) . . ?
C1 N6 C7 116.6(3) . . ?
N6 C1 C2 122.6(3) . . ?
N1 C2 C1 121.6(3) . . ?
N2 C3 C4 122.3(3) . . ?
N3 C4 C3 121.6(3) . . ?
N4 C5 C6 120.9(3) . . ?
N5 C6 C5 123.4(3) . . ?
N6 C7 C8 121.1(3) . . ?
N6 C7 C12 120.2(3) . . ?
C8 C7 C12 118.7(3) . . ?
N1 C8 C7 121.8(3) . . ?
N1 C8 C9 116.7(3) . . ?
C7 C8 C9 121.4(3) . . ?
N2 C9 C10 121.7(3) . . ?
N2 C9 C8 118.8(3) . . ?
C10 C9 C8 119.5(3) . . ?
N3 C10 C9 121.1(3) . . ?
N3 C10 C11 118.5(3) . . ?
C9 C10 C11 120.3(3) . . ?
N4 C11 C12 121.9(3) . . ?
N4 C11 C10 117.5(3) . . ?
C12 C11 C10 120.5(3) . . ?
N5 C12 C11 120.6(3) . . ?
N5 C12 C7 120.0(3) . . ?
C11 C12 C7 119.5(3) . . ?

loop_
_geom_bond_atom_site_label_1
_geom_bond_atom_site_label_2
_geom_bond_distance
_geom_bond_site_symmetry_2
_geom_bond_publ_flag
Fe1 O10 2.050(3) . ?
Fe1 O12 2.086(2) . ?
Fe1 O11 2.116(3) . ?
Fe1 O13 2.119(3) . ?
Fe1 N2 2.205(3) . ?
Fe1 N1 2.261(3) . ?
Fe2 O7 2.018(2) 3_566 ?
Fe2 O8 2.107(2) 1_655 ?
Fe2 O9 2.122(2) . ?
Fe2 O6 2.134(2) . ?
Fe2 N3 2.205(3) . ?
Fe2 N4 2.212(3) . ?
S1 O1 1.472(3) . ?
S1 O3 1.472(3) . ?
S1 O2 1.479(2) . ?
S1 O4 1.485(3) . ?
S2 O5 1.453(2) . ?
S2 O6 1.471(2) . ?
S2 O7 1.474(3) . ?
S2 O8 1.490(3) . ?
O7 Fe2 2.018(2) 3_566 ?
O8 Fe2 2.107(2) 1_455 ?
N1 C2 1.325(4) . ?
N1 C8 1.361(4) . ?
N2 C3 1.321(5) . ?
N2 C9 1.358(4) . ?
N3 C4 1.322(4) . ?
N3 C10 1.361(4) . ?
N4 C5 1.325(4) . ?
N4 C11 1.342(4) . ?
N5 C6 1.315(5) . ?
N5 C12 1.357(5) . ?
N6 C1 1.323(5) . ?
N6 C7 1.350(5) . ?
C1 C2 1.402(5) . ?
C3 C4 1.404(5) . ?
C5 C6 1.392(5) . ?
C7 C8 1.394(5) . ?
C7 C12 1.463(5) . ?
C8 C9 1.442(5) . ?
C9 C10 1.383(5) . ?
C10 C11 1.441(5) . ?
C11 C12 1.398(5) . ?
